data_1011183
loop_
_publ_author_name
'Ito, T'
'Sawada, H'

_publ_section_title 'The crystal structure of tellurite (Te O2)'
_journal_coden_ASTM ZEKGAX
_journal_name_full
;
Zeitschrift fuer Kristallographie, Kristallgeometrie, Kristallphysik,
Kristallchemie (-144,1977)
;
_journal_page_first 13
_journal_page_last 25
_journal_volume 102
_journal_year 1940
_chemical_compound_source
;
from Rendaizi mine, Izu Peninsula, Shizuoka Prefecture
;
_chemical_formula_structural 'Te O2'
_chemical_formula_sum 'O2 Te'
_chemical_name_mineral Tellurite
_chemical_name_systematic 'Tellurium oxide'
_space_group_IT_number 61
_symmetry_cell_setting orthorhombic
_symmetry_Int_Tables_number 61
_symmetry_space_group_name_Hall '-P 2bc 2ac'
_symmetry_space_group_name_H-M 'P c a b'
_cell_angle_alpha 90
_cell_angle_beta 90
_cell_angle_gamma 90
_cell_formula_units_Z 8
_cell_length_a 5.5
_cell_length_b 11.75
_cell_length_c 5.59
_cell_volume 361.3
_exptl_crystal_density_meas 4.9
_cod_database_code 1011183

loop_
_symmetry_equiv_pos_as_xyz
x,y,z
1/2+x,-y,1/2-z
-x,1/2-y,1/2+z
1/2-x,1/2+y,-z
-x,-y,-z
1/2-x,y,1/2+z
x,1/2+y,1/2-z
1/2+x,1/2-y,z

loop_
_atom_site_label
_atom_site_type_symbol
_atom_site_symmetry_multiplicity
_atom_site_Wyckoff_symbol
_atom_site_fract_x
_atom_site_fract_y
_atom_site_fract_z
_atom_site_occupancy
_atom_site_attached_hydrogens
_atom_site_calc_flag
Te1 Te4+ 8 c 0.0275 0.1183 -0.1156 1. 0 d
O1 O2- 8 c 0.24 -0.022 0.235 1. 0 d
O2 O2- 8 c 0.164 0.174 0.535 1. 0 d

loop_
_atom_type_symbol
_atom_type_oxidation_number
Te4+ 4.000
O2- -2.000
